data_1555048
loop_
_publ_author_name
'Li, Qingrui'
'Yin, Yunnian'
'Li, Yabo'
'Zhang, Jianye'
'Huang, Mengmeng'
'Kim, Jung Keun'
'Wu, Yangjie'

_publ_section_title
;
 A simple approach to indeno-coumarins via visible-light-induced
 cyclization of aryl alkynoates with diethyl bromomalonate
;
_journal_issue 18
_journal_name_full 'Organic Chemistry Frontiers'
_journal_page_first 3238
_journal_paper_doi 10.1039/C9QO00795D
_journal_volume 6
_journal_year 2019
_chemical_formula_moiety 'C16 H12 O2'
_chemical_formula_sum 'C16 H12 O2'
_chemical_formula_weight 236.26
_space_group_crystal_system monoclinic
_space_group_IT_number 15
_space_group_name_Hall '-C 2yc'
_space_group_name_H-M_alt 'C 1 2/c 1'
_atom_sites_solution_hydrogens geom
_atom_sites_solution_primary iterative
_audit_creation_date 2018-03-12
_audit_creation_method
;
Olex2 1.2
(compiled 2017.08.10 svn.r3458 for OlexSys, GUI svn.r5381)
;
_audit_update_record
;
2018-07-29 deposited with the CCDC.	2019-07-29 downloaded from the CCDC.
;
_cell_angle_alpha 90
_cell_angle_beta 112.380(14)
_cell_angle_gamma 90
_cell_formula_units_Z 8
_cell_length_a 25.676(2)
_cell_length_b 4.1792(4)
_cell_length_c 24.335(3)
_cell_measurement_reflns_used 797
_cell_measurement_temperature 293(2)
_cell_measurement_theta_max 24.6270
_cell_measurement_theta_min 4.4590
_cell_volume 2414.6(5)
_computing_cell_refinement
;
CrysAlisPro, Agilent Technologies,
Version 1.171.37.35 (release 13-08-2014 CrysAlis171 .NET)
(compiled Aug 13 2014,18:06:01)
;
_computing_data_collection
;
CrysAlisPro, Agilent Technologies,
Version 1.171.37.35 (release 13-08-2014 CrysAlis171 .NET)
(compiled Aug 13 2014,18:06:01)
;
_computing_data_reduction
;
CrysAlisPro, Agilent Technologies,
Version 1.171.37.35 (release 13-08-2014 CrysAlis171 .NET)
(compiled Aug 13 2014,18:06:01)
;
_computing_molecular_graphics 'Olex2 (Dolomanov et al., 2009)'
_computing_publication_material 'Olex2 (Dolomanov et al., 2009)'
_computing_structure_refinement 'ShelXL (Sheldrick, 2015)'
_computing_structure_solution
;
Superflip (Palatinus & Chapuis, 2007;Palatinus & van der Lee, 2008;
Palatinus et al., 2012)
;
_diffrn_ambient_temperature 293(2)
_diffrn_detector 'CCD plate'
_diffrn_detector_area_resol_mean 16.2312
_diffrn_detector_type Eos
_diffrn_measured_fraction_theta_full 0.997
_diffrn_measured_fraction_theta_max 0.998
_diffrn_measurement_details
;
#__ type_ start__ end____ width___ exp.time_
  1 omega  -25.00   24.00   0.3500    4.5000
omega____ theta____ kappa____ phi______ frames
    -      -17.2885  -99.0000 -180.0000 140

#__ type_ start__ end____ width___ exp.time_
  2 omega    7.00   87.85   0.3500    4.5000
omega____ theta____ kappa____ phi______ frames
    -       20.1010   57.0000  120.0000 231

#__ type_ start__ end____ width___ exp.time_
  3 omega  -53.00   63.20   0.3500    4.5000
omega____ theta____ kappa____ phi______ frames
    -       20.1010  -19.0000  120.0000 332
;
_diffrn_measurement_device 'four-circle diffractometer'
_diffrn_measurement_device_type 'Xcalibur, Eos, Gemini'
_diffrn_measurement_method '\w scans'
_diffrn_orient_matrix_UB_11 0.0224723000
_diffrn_orient_matrix_UB_12 0.0443589000
_diffrn_orient_matrix_UB_13 0.0266370000
_diffrn_orient_matrix_UB_21 -0.0192657000
_diffrn_orient_matrix_UB_22 0.0184801000
_diffrn_orient_matrix_UB_23 0.0143213000
_diffrn_orient_matrix_UB_31 0.0039445000
_diffrn_orient_matrix_UB_32 -0.1627856000
_diffrn_orient_matrix_UB_33 0.0088959000
_diffrn_radiation_monochromator graphite
_diffrn_radiation_probe x-ray
_diffrn_radiation_type MoK\a
_diffrn_radiation_wavelength 0.71073
_diffrn_reflns_av_R_equivalents 0.0439
_diffrn_reflns_av_unetI/netI 0.0596
_diffrn_reflns_Laue_measured_fraction_full 0.997
_diffrn_reflns_Laue_measured_fraction_max 0.998
_diffrn_reflns_limit_h_max 32
_diffrn_reflns_limit_h_min -32
_diffrn_reflns_limit_k_max 5
_diffrn_reflns_limit_k_min -4
_diffrn_reflns_limit_l_max 20
_diffrn_reflns_limit_l_min -30
_diffrn_reflns_number 5181
_diffrn_reflns_point_group_measured_fraction_full 0.997
_diffrn_reflns_point_group_measured_fraction_max 0.998
_diffrn_reflns_theta_full 25.242
_diffrn_reflns_theta_max 26.372
_diffrn_reflns_theta_min 3.366
_diffrn_source 'Enhance (Mo) X-ray Source'
_exptl_absorpt_coefficient_mu 0.085
_exptl_absorpt_correction_T_max 1.00000
_exptl_absorpt_correction_T_min 0.52786
_exptl_absorpt_correction_type multi-scan
_exptl_absorpt_process_details
;
CrysAlisPro, Agilent Technologies,
Version 1.171.37.35 (release 13-08-2014 CrysAlis171 .NET)
(compiled Aug 13 2014,18:06:01)
Empirical absorption correction using spherical harmonics,
 implemented in SCALE3 ABSPACK scaling algorithm.
;
_exptl_crystal_colour colourless
_exptl_crystal_colour_primary colourless
_exptl_crystal_density_diffrn 1.300
_exptl_crystal_description needle
_exptl_crystal_F_000 992
_exptl_crystal_size_max 0.2
_exptl_crystal_size_mid 0.14
_exptl_crystal_size_min 0.13
_refine_diff_density_max 0.194
_refine_diff_density_min -0.253
_refine_diff_density_rms 0.056
_refine_ls_extinction_method none
_refine_ls_goodness_of_fit_ref 1.050
_refine_ls_hydrogen_treatment constr
_refine_ls_matrix_type full
_refine_ls_number_parameters 164
_refine_ls_number_reflns 2469
_refine_ls_number_restraints 0
_refine_ls_restrained_S_all 1.050
_refine_ls_R_factor_all 0.1134
_refine_ls_R_factor_gt 0.0687
_refine_ls_shift/su_max 0.001
_refine_ls_shift/su_mean 0.000
_refine_ls_structure_factor_coef Fsqd
_refine_ls_weighting_details 'w=1/[\s^2^(Fo^2^)+(0.0866P)^2^+0.0879P] where P=(Fo^2^+2Fc^2^)/3'
_refine_ls_weighting_scheme calc
_refine_ls_wR_factor_gt 0.1635
_refine_ls_wR_factor_ref 0.2052
_reflns_Friedel_coverage 0.000
_reflns_number_gt 1394
_reflns_number_total 2469
_reflns_threshold_expression 'I > 2\s(I)'
_cod_data_source_file c9qo00795d2.cif
_cod_data_source_block 201803171
_cod_database_code 1555048
_shelx_shelxl_version_number 2014/7
_chemical_oxdiff_formula C22H20N2O8
_shelx_space_group_comment
;
The symmetry employed for this shelxl refinement is uniquely defined
by the following loop, which should always be used as a source of
symmetry information in preference to the above space-group names.
They are only intended as comments.
;
_shelx_estimated_absorpt_t_max 0.989
_shelx_estimated_absorpt_t_min 0.983
_reflns_odcompleteness_completeness 99.58
_reflns_odcompleteness_iscentric 1
_reflns_odcompleteness_theta 26.32
_olex2_refinement_description
;
1. Fixed Uiso
 At 1.2 times of:
  All C(H) groups
 At 1.5 times of:
  All C(H,H,H) groups
2.a Aromatic/amide H refined with riding coordinates:
 C2(H2), C6(H6), C8(H8), C9(H9), C12(H12), C13(H13), C14(H14), C15(H15),
 C16(H16)
2.b Idealised Me refined as rotating group:
 C10(H10A,H10B,H10C)
;
_olex2_submission_special_instructions 'No special instructions were received'

loop_
_space_group_symop_operation_xyz
'x, y, z'
'-x, y, -z+1/2'
'x+1/2, y+1/2, z'
'-x+1/2, y+1/2, -z+1/2'
'-x, -y, -z'
'x, -y, z-1/2'
'-x+1/2, -y+1/2, -z'
'x+1/2, -y+1/2, z-1/2'

loop_
_atom_site_label
_atom_site_type_symbol
_atom_site_fract_x
_atom_site_fract_y
_atom_site_fract_z
_atom_site_U_iso_or_equiv
_atom_site_adp_type
_atom_site_occupancy
_atom_site_site_symmetry_order
_atom_site_calc_flag
_atom_site_refinement_flags_posn
C1 C 0.51174(12) 0.4955(7) 0.35469(14) 0.0678(8) Uani 1 1 d .
C2 C 0.55469(12) 0.5975(6) 0.33396(12) 0.0601(7) Uani 1 1 d .
H2 H 0.5503 0.5491 0.2951 0.072 Uiso 1 1 calc R
C3 C 0.60105(10) 0.7601(6) 0.36843(11) 0.0494(6) Uani 1 1 d .
C4 C 0.60650(10) 0.8506(5) 0.42776(10) 0.0453(6) Uani 1 1 d .
C5 C 0.56457(10) 0.7516(6) 0.44762(11) 0.0501(7) Uani 1 1 d .
C6 C 0.56623(11) 0.8282(6) 0.50372(12) 0.0547(7) Uani 1 1 d .
H6 H 0.5381 0.7547 0.5158 0.066 Uiso 1 1 calc R
C7 C 0.60969(12) 1.0140(6) 0.54197(11) 0.0533(7) Uani 1 1 d .
C8 C 0.65169(12) 1.1169(6) 0.52239(11) 0.0554(7) Uani 1 1 d .
H8 H 0.6814 1.2400 0.5475 0.067 Uiso 1 1 calc R
C9 C 0.64994(11) 1.0402(6) 0.46719(11) 0.0519(7) Uani 1 1 d .
H9 H 0.6782 1.1151 0.4554 0.062 Uiso 1 1 calc R
C10 C 0.61134(14) 1.1067(8) 0.60261(12) 0.0720(8) Uani 1 1 d .
H10A H 0.5946 1.3141 0.6005 0.108 Uiso 1 1 calc GR
H10B H 0.6497 1.1127 0.6304 0.108 Uiso 1 1 calc GR
H10C H 0.5907 0.9523 0.6155 0.108 Uiso 1 1 calc GR
C11 C 0.64497(11) 0.8476(6) 0.34461(11) 0.0492(7) Uani 1 1 d .
C12 C 0.63030(12) 0.9961(6) 0.29021(11) 0.0594(8) Uani 1 1 d .
H12 H 0.5926 1.0396 0.2678 0.071 Uiso 1 1 calc R
C13 C 0.67120(15) 1.0819(7) 0.26843(12) 0.0708(9) Uani 1 1 d .
H13 H 0.6610 1.1879 0.2322 0.085 Uiso 1 1 calc R
C14 C 0.72707(14) 1.0092(7) 0.30065(13) 0.0660(8) Uani 1 1 d .
H14 H 0.7546 1.0677 0.2864 0.079 Uiso 1 1 calc R
C15 C 0.74180(12) 0.8507(6) 0.35361(13) 0.0619(8) Uani 1 1 d .
H15 H 0.7792 0.7952 0.3746 0.074 Uiso 1 1 calc R
C16 C 0.70159(11) 0.7723(6) 0.37624(12) 0.0547(7) Uani 1 1 d .
H16 H 0.7123 0.6689 0.4127 0.066 Uiso 1 1 calc R
O1 O 0.46971(10) 0.3452(6) 0.32652(10) 0.0998(8) Uani 1 1 d .
O2 O 0.51943(8) 0.5710(4) 0.41238(8) 0.0636(6) Uani 1 1 d .

loop_
_atom_site_aniso_label
_atom_site_aniso_U_11
_atom_site_aniso_U_22
_atom_site_aniso_U_33
_atom_site_aniso_U_23
_atom_site_aniso_U_13
_atom_site_aniso_U_12
C1 0.0439(17) 0.082(2) 0.078(2) -0.0118(16) 0.0240(15) -0.0047(16)
C2 0.0453(16) 0.0713(18) 0.0638(17) -0.0086(14) 0.0208(13) -0.0002(14)
C3 0.0395(14) 0.0522(14) 0.0574(15) 0.0019(12) 0.0193(11) 0.0066(12)
C4 0.0381(13) 0.0484(14) 0.0527(14) 0.0050(11) 0.0207(11) 0.0040(11)
C5 0.0364(13) 0.0536(15) 0.0614(16) 0.0034(13) 0.0198(12) 0.0026(13)
C6 0.0441(15) 0.0603(16) 0.0680(17) 0.0108(13) 0.0306(13) 0.0094(13)
C7 0.0485(15) 0.0604(16) 0.0558(15) 0.0058(13) 0.0253(12) 0.0119(14)
C8 0.0509(16) 0.0600(16) 0.0572(16) -0.0032(13) 0.0226(13) 0.0004(14)
C9 0.0428(15) 0.0576(15) 0.0613(16) 0.0004(13) 0.0264(13) -0.0012(12)
C10 0.069(2) 0.091(2) 0.0670(18) 0.0026(16) 0.0375(15) 0.0093(18)
C11 0.0425(14) 0.0560(15) 0.0540(15) -0.0029(12) 0.0240(12) 0.0033(12)
C12 0.0572(18) 0.0698(19) 0.0530(16) 0.0000(13) 0.0232(14) 0.0081(15)
C13 0.091(3) 0.0758(19) 0.0560(17) 0.0007(14) 0.0397(17) 0.0001(19)
C14 0.070(2) 0.0732(19) 0.074(2) -0.0070(15) 0.0479(17) -0.0060(17)
C15 0.0505(16) 0.0664(18) 0.0774(19) -0.0058(14) 0.0341(15) 0.0035(14)
C16 0.0488(15) 0.0592(15) 0.0606(15) 0.0041(13) 0.0259(13) 0.0070(14)
O1 0.0556(14) 0.135(2) 0.1093(18) -0.0375(15) 0.0321(13) -0.0372(14)
O2 0.0402(10) 0.0766(13) 0.0772(13) -0.0075(10) 0.0262(9) -0.0078(9)

loop_
_atom_type_symbol
_atom_type_description
_atom_type_scat_dispersion_real
_atom_type_scat_dispersion_imag
_atom_type_scat_source
C C 0.0033 0.0016 'International Tables Vol C Tables 4.2.6.8 and 6.1.1.4'
H H 0.0000 0.0000 'International Tables Vol C Tables 4.2.6.8 and 6.1.1.4'
O O 0.0106 0.0060 'International Tables Vol C Tables 4.2.6.8 and 6.1.1.4'

loop_
_geom_angle_atom_site_label_1
_geom_angle_atom_site_label_2
_geom_angle_atom_site_label_3
_geom_angle
O1 C1 C2 126.2(3)
O1 C1 O2 116.5(3)
O2 C1 C2 117.2(2)
C1 C2 H2 118.6
C3 C2 C1 122.9(3)
C3 C2 H2 118.6
C2 C3 C4 118.6(2)
C2 C3 C11 119.9(2)
C4 C3 C11 121.5(2)
C5 C4 C3 118.2(2)
C5 C4 C9 116.5(2)
C9 C4 C3 125.3(2)
C6 C5 C4 122.1(2)
O2 C5 C4 121.6(2)
O2 C5 C6 116.3(2)
C5 C6 H6 119.8
C7 C6 C5 120.4(2)
C7 C6 H6 119.8
C6 C7 C8 118.0(2)
C6 C7 C10 121.0(3)
C8 C7 C10 120.9(3)
C7 C8 H8 119.3
C9 C8 C7 121.4(3)
C9 C8 H8 119.3
C4 C9 H9 119.2
C8 C9 C4 121.6(2)
C8 C9 H9 119.2
C7 C10 H10A 109.5
C7 C10 H10B 109.5
C7 C10 H10C 109.5
H10A C10 H10B 109.5
H10A C10 H10C 109.5
H10B C10 H10C 109.5
C12 C11 C3 120.8(2)
C12 C11 C16 118.5(2)
C16 C11 C3 120.7(2)
C11 C12 H12 119.6
C11 C12 C13 120.8(3)
C13 C12 H12 119.6
C12 C13 H13 120.1
C14 C13 C12 119.9(3)
C14 C13 H13 120.1
C13 C14 H14 120.1
C15 C14 C13 119.8(3)
C15 C14 H14 120.1
C14 C15 H15 119.7
C14 C15 C16 120.6(3)
C16 C15 H15 119.7
C11 C16 H16 119.8
C15 C16 C11 120.4(3)
C15 C16 H16 119.8
C5 O2 C1 121.4(2)

loop_
_geom_bond_atom_site_label_1
_geom_bond_atom_site_label_2
_geom_bond_distance
C1 C2 1.441(4)
C1 O1 1.211(3)
C1 O2 1.378(3)
C2 H2 0.9300
C2 C3 1.350(3)
C3 C4 1.447(3)
C3 C11 1.497(3)
C4 C5 1.400(3)
C4 C9 1.406(3)
C5 C6 1.387(3)
C5 O2 1.375(3)
C6 H6 0.9300
C6 C7 1.387(4)
C7 C8 1.402(4)
C7 C10 1.511(3)
C8 H8 0.9300
C8 C9 1.365(3)
C9 H9 0.9300
C10 H10A 0.9600
C10 H10B 0.9600
C10 H10C 0.9600
C11 C12 1.379(3)
C11 C16 1.397(3)
C12 H12 0.9300
C12 C13 1.391(4)
C13 H13 0.9300
C13 C14 1.381(4)
C14 H14 0.9300
C14 C15 1.368(4)
C15 H15 0.9300
C15 C16 1.382(3)
C16 H16 0.9300

loop_
_geom_torsion_atom_site_label_1
_geom_torsion_atom_site_label_2
_geom_torsion_atom_site_label_3
_geom_torsion_atom_site_label_4
_geom_torsion
C1 C2 C3 C4 -3.3(4)
C1 C2 C3 C11 177.7(2)
C2 C1 O2 C5 3.6(4)
C2 C3 C4 C5 3.0(3)
C2 C3 C4 C9 -175.0(2)
C2 C3 C11 C12 50.0(3)
C2 C3 C11 C16 -128.2(3)
C3 C4 C5 C6 -179.8(2)
C3 C4 C5 O2 0.5(3)
C3 C4 C9 C8 179.4(2)
C3 C11 C12 C13 179.0(2)
C3 C11 C16 C15 179.3(2)
C4 C3 C11 C12 -129.0(2)
C4 C3 C11 C16 52.9(3)
C4 C5 C6 C7 1.3(4)
C4 C5 O2 C1 -3.9(4)
C5 C4 C9 C8 1.5(3)
C5 C6 C7 C8 -0.7(4)
C5 C6 C7 C10 178.4(2)
C6 C5 O2 C1 176.4(2)
C6 C7 C8 C9 0.6(4)
C7 C8 C9 C4 -1.0(4)
C9 C4 C5 C6 -1.6(4)
C9 C4 C5 O2 178.6(2)
C10 C7 C8 C9 -178.6(2)
C11 C3 C4 C5 -178.0(2)
C11 C3 C4 C9 4.0(4)
C11 C12 C13 C14 2.0(4)
C12 C11 C16 C15 1.1(4)
C12 C13 C14 C15 0.6(4)
C13 C14 C15 C16 -2.3(4)
C14 C15 C16 C11 1.5(4)
C16 C11 C12 C13 -2.8(4)
O1 C1 C2 C3 -178.8(3)
O1 C1 O2 C5 -177.5(2)
O2 C1 C2 C3 0.1(4)
O2 C5 C6 C7 -178.9(2)
